data_4028645
loop_
_publ_author_name
'Aymeric Cervi'
'Paul Aillard'
'Nourallah Hazeri'
'Laurent Petit'
'Christina L. L. Chai'
'Anthony C. Willis'
'Martin G. Banwell'

_publ_contact_author_address
;
Research School of Chemistry,
Australian National University,
Canberra, A. C. T. 0200, Australia
;
_publ_contact_author_email 'mgb@rsc.anu.edu.au '
_publ_contact_author_fax ' 61 2 6125 8114 '
_publ_contact_author_name 'Martin G. Banwell'
_publ_contact_author_phone ' 61 2 6125 8202 '
_publ_section_title
;
 Total Syntheses of the Coumarin-Containing Natural Products Pimpinellin
 and Fraxetin Using Au(I)-Catalyzed Intramolecular Hydroarylation (IMHA)
 Chemistry
;
_journal_name_full 'Journal of Organic Chemistry'
_journal_page_first 9876
_journal_page_last 9882
_journal_paper_doi 10.1021/jo401583q
_journal_volume 78
_journal_year 2013
_chemical_compound_source local
_chemical_formula_moiety 'C9 H9 Br O4'
_chemical_formula_sum 'C9 H9 Br O4'
_chemical_formula_weight 261.07
_space_group_IT_number 2
_symmetry_cell_setting triclinic
_symmetry_space_group_name_Hall '-P 1'
_symmetry_space_group_name_H-M 'P -1'
_atom_sites_solution_hydrogens difmap
_atom_sites_solution_primary direct
_audit_creation_date 13-04-11
_audit_creation_method CRYSTALS_ver_14.40
_audit_update_record
;
2013-04-17 - Report on C9 H9 Br O4 
             by Anthony C. Willis
             for Aymeric Cervi and Martin Banwell

2013-04-17 - passes checkcif tests with a few warnings  
;
_cell_angle_alpha 69.3110(12)
_cell_angle_beta 79.7077(14)
_cell_angle_gamma 70.2086(12)
_cell_formula_units_Z 4
_cell_length_a 8.2473(2)
_cell_length_b 10.0370(2)
_cell_length_c 13.0591(2)
_cell_measurement_reflns_used 20758
_cell_measurement_temperature 200
_cell_measurement_theta_max 30
_cell_measurement_theta_min 3
_cell_volume 949.42(3)
_computing_cell_refinement 'DENZO/SCALEPACK (Otwinowski & Minor, 1997)'
_computing_data_collection 'COLLECT (Nonius, 2001).'
_computing_data_reduction 'DENZO/SCALEPACK (Otwinowski & Minor, 1997)'
_computing_molecular_graphics
;  
ORTEP-II (Johnson 1976) in teXsan (MSC, 1992-1997) 
;
_computing_publication_material 'CRYSTALS (Betteridge et al., 2003)'
_computing_structure_refinement 'CRYSTALS (Betteridge et al., 2003)'
_computing_structure_solution 'SIR92 (Altomare et al., 1994)'
_diffrn_ambient_temperature 200
_diffrn_measured_fraction_theta_full 0.997
_diffrn_measured_fraction_theta_max 0.997
_diffrn_measurement_device Area
_diffrn_measurement_device_type 'Nonius KappaCCD'
_diffrn_measurement_method ' \f and \w scans with CCD '
_diffrn_radiation_monochromator graphite
_diffrn_radiation_type 'Mo K\a'
_diffrn_radiation_wavelength 0.71073
_diffrn_reflns_av_R_equivalents 0.050
_diffrn_reflns_limit_h_max 11
_diffrn_reflns_limit_h_min -11
_diffrn_reflns_limit_k_max 14
_diffrn_reflns_limit_k_min -14
_diffrn_reflns_limit_l_max 18
_diffrn_reflns_limit_l_min -18
_diffrn_reflns_number 26967
_diffrn_reflns_theta_full 30.052
_diffrn_reflns_theta_max 30.052
_diffrn_reflns_theta_min 2.631
_diffrn_standards_number 0
_exptl_absorpt_coefficient_mu 4.314
_exptl_absorpt_correction_T_max 0.695
_exptl_absorpt_correction_T_min 0.278
_exptl_absorpt_correction_type integration
_exptl_absorpt_process_details
;
via gaussian method (Coppens, 1970) implemented in maXus (2000)
;
_exptl_crystal_colour colourless
_exptl_crystal_density_diffrn 1.826
_exptl_crystal_description plate
_exptl_crystal_F_000 520
_exptl_crystal_size_max 0.400
_exptl_crystal_size_mid 0.350
_exptl_crystal_size_min 0.090
_refine_diff_density_max 0.52
_refine_diff_density_min -0.49
_refine_ls_extinction_coef 75(5)
_refine_ls_extinction_method 'Larson (1970), Equation 22'
_refine_ls_goodness_of_fit_ref 1.0162
_refine_ls_hydrogen_treatment refxyz
_refine_ls_matrix_type full
_refine_ls_number_parameters 308
_refine_ls_number_reflns 5538
_refine_ls_number_restraints 0
_refine_ls_R_factor_all 0.0368
_refine_ls_R_factor_gt 0.0298
_refine_ls_shift/su_max 0.0242484
_refine_ls_shift/su_mean 0.0008519
_refine_ls_structure_factor_coef Fsqd
_refine_ls_weighting_details
;
 Method= Modified Sheldrick 
 w=1/[\s^2^(F^2^) + ( 0.04P)^2^ + 0.59P] 
 ,where P=(max(Fo^2^,0) + 2Fc^2^)/3 
;
_refine_ls_weighting_scheme calc
_refine_ls_wR_factor_all 0.0760
_refine_ls_wR_factor_gt 0.0717
_refine_ls_wR_factor_ref 0.0760
_reflns_limit_h_max 11
_reflns_limit_h_min -11
_reflns_limit_k_max 14
_reflns_limit_k_min -12
_reflns_limit_l_max 18
_reflns_limit_l_min 0
_reflns_number_gt 4819
_reflns_number_total 5538
_reflns_threshold_expression I>2.0\s(I)
_oxford_diffrn_Wilson_B_factor 2.71
_oxford_diffrn_Wilson_scale 0.74
_oxford_refine_ls_r_factor_ref 0.0368
_oxford_refine_ls_scale 1.632(8)
_oxford_reflns_number_all 5538
_oxford_reflns_threshold_expression_ref I>-10.0\s(I)
_oxford_structure_analysis_title 'ban1325 At 15:20 on 11/4/13'
_cod_data_source_file jo401583q_si_002.cif
_cod_data_source_block ban1325
_cod_original_sg_symbol_H-M 'P -1 '
_cod_database_code 4028645

loop_
_symmetry_equiv_pos_as_xyz
x,y,z
-x,-y,-z

loop_
_atom_site_label
_atom_site_type_symbol
_atom_site_fract_x
_atom_site_fract_y
_atom_site_fract_z
_atom_site_U_iso_or_equiv
_atom_site_occupancy
_atom_site_adp_type
Br1 Br 0.83907(3) 0.95403(2) 0.355000(16) 0.0410 1.0000 Uani
Br11 Br 0.68739(3) 0.03506(2) 0.636303(15) 0.0360 1.0000 Uani
O1 O 0.93290(19) 0.83359(16) 0.16481(11) 0.0369 1.0000 Uani
O2 O 1.16846(19) 0.58041(17) 0.14493(10) 0.0367 1.0000 Uani
O3 O 1.34634(19) 0.37146(16) 0.32065(11) 0.0376 1.0000 Uani
O4 O 1.1563(2) 0.61489(18) 0.62341(12) 0.0436 1.0000 Uani
O11 O 0.40686(19) 0.30431(17) 0.67011(11) 0.0371 1.0000 Uani
O12 O 0.31068(17) 0.39437(15) 0.84811(12) 0.0345 1.0000 Uani
O13 O 0.49056(18) 0.24698(16) 1.03345(11) 0.0352 1.0000 Uani
O14 O 0.9592(2) -0.18986(16) 0.94360(12) 0.0412 1.0000 Uani
C1 C 1.0001(2) 0.7692(2) 0.34951(14) 0.0290 1.0000 Uani
C2 C 1.0238(2) 0.7361(2) 0.25201(14) 0.0286 1.0000 Uani
C3 C 1.1427(2) 0.6019(2) 0.24493(14) 0.0287 1.0000 Uani
C4 C 1.2358(2) 0.5006(2) 0.33539(14) 0.0290 1.0000 Uani
C5 C 1.2118(2) 0.5351(2) 0.43160(15) 0.0293 1.0000 Uani
C6 C 1.0941(2) 0.6699(2) 0.43958(14) 0.0290 1.0000 Uani
C7 C 1.1211(3) 0.4570(3) 0.14143(19) 0.0383 1.0000 Uani
C8 C 1.4504(3) 0.2715(3) 0.40990(18) 0.0411 1.0000 Uani
C9 C 1.0772(3) 0.6998(2) 0.54423(16) 0.0369 1.0000 Uani
C11 C 0.6367(2) 0.0985(2) 0.76258(14) 0.0279 1.0000 Uani
C12 C 0.4985(2) 0.2261(2) 0.76048(14) 0.0282 1.0000 Uani
C13 C 0.4539(2) 0.2735(2) 0.85320(15) 0.0284 1.0000 Uani
C14 C 0.5476(2) 0.1947(2) 0.94695(14) 0.0285 1.0000 Uani
C15 C 0.6870(2) 0.0699(2) 0.94664(15) 0.0289 1.0000 Uani
C16 C 0.7319(2) 0.02013(19) 0.85544(14) 0.0270 1.0000 Uani
C17 C 0.3391(3) 0.5230(2) 0.85823(19) 0.0372 1.0000 Uani
C18 C 0.5916(3) 0.1729(2) 1.12727(16) 0.0343 1.0000 Uani
C19 C 0.8787(3) -0.1169(2) 0.86291(16) 0.0324 1.0000 Uani
H11 H 0.954(4) 0.810(3) 0.116(2) 0.0545 1.0000 Uiso
H51 H 1.272(3) 0.473(2) 0.4897(18) 0.0352 1.0000 Uiso
H71 H 1.097(4) 0.474(3) 0.072(3) 0.0600 1.0000 Uiso
H72 H 1.206(4) 0.374(4) 0.153(2) 0.0598 1.0000 Uiso
H73 H 1.046(4) 0.431(3) 0.195(3) 0.0587 1.0000 Uiso
H81 H 1.512(4) 0.191(3) 0.385(2) 0.0614 1.0000 Uiso
H82 H 1.518(4) 0.318(3) 0.421(2) 0.0609 1.0000 Uiso
H83 H 1.380(4) 0.238(3) 0.475(3) 0.0610 1.0000 Uiso
H91 H 1.003(3) 0.792(3) 0.551(2) 0.0439 1.0000 Uiso
H111 H 0.335(4) 0.373(3) 0.681(2) 0.0553 1.0000 Uiso
H151 H 0.749(3) 0.019(2) 1.0056(18) 0.0363 1.0000 Uiso
H171 H 0.247(4) 0.591(3) 0.846(2) 0.0576 1.0000 Uiso
H172 H 0.370(4) 0.508(3) 0.926(3) 0.0577 1.0000 Uiso
H173 H 0.415(4) 0.557(3) 0.810(3) 0.0585 1.0000 Uiso
H181 H 0.527(3) 0.221(3) 1.180(2) 0.0496 1.0000 Uiso
H182 H 0.709(4) 0.185(3) 1.109(2) 0.0502 1.0000 Uiso
H183 H 0.594(3) 0.068(3) 1.158(2) 0.0500 1.0000 Uiso
H191 H 0.909(3) -0.151(3) 0.799(2) 0.0391 1.0000 Uiso

loop_
_atom_site_aniso_label
_atom_site_aniso_U_11
_atom_site_aniso_U_22
_atom_site_aniso_U_33
_atom_site_aniso_U_23
_atom_site_aniso_U_13
_atom_site_aniso_U_12
Br1 0.03984(12) 0.03656(12) 0.03575(11) -0.01233(8) -0.00956(8) 0.00641(8)
Br11 0.03939(12) 0.03724(11) 0.03035(10) -0.01528(8) -0.00816(7) -0.00230(8)
O1 0.0397(7) 0.0358(7) 0.0255(6) -0.0059(6) -0.0130(5) 0.0020(6)
O2 0.0470(8) 0.0383(7) 0.0220(6) -0.0092(5) -0.0046(5) -0.0086(6)
O3 0.0410(7) 0.0331(7) 0.0282(6) -0.0098(5) -0.0100(5) 0.0058(6)
O4 0.0479(9) 0.0482(9) 0.0277(7) -0.0123(6) -0.0097(6) -0.0019(7)
O11 0.0384(7) 0.0358(7) 0.0304(7) -0.0111(6) -0.0145(6) 0.0041(6)
O12 0.0296(6) 0.0288(6) 0.0411(7) -0.0128(6) -0.0099(5) 0.0018(5)
O13 0.0369(7) 0.0361(7) 0.0264(6) -0.0127(5) -0.0059(5) 0.0015(6)
O14 0.0413(8) 0.0343(7) 0.0360(7) -0.0081(6) -0.0111(6) 0.0046(6)
C1 0.0261(8) 0.0286(8) 0.0270(8) -0.0067(7) -0.0049(6) -0.0024(6)
C2 0.0274(8) 0.0293(8) 0.0236(8) -0.0019(7) -0.0077(6) -0.0054(7)
C3 0.0306(8) 0.0310(8) 0.0224(7) -0.0068(7) -0.0037(6) -0.0072(7)
C4 0.0283(8) 0.0283(8) 0.0262(8) -0.0069(7) -0.0045(6) -0.0038(7)
C5 0.0293(8) 0.0297(8) 0.0233(7) -0.0034(7) -0.0071(6) -0.0043(7)
C6 0.0279(8) 0.0323(9) 0.0241(8) -0.0068(7) -0.0040(6) -0.0066(7)
C7 0.0336(10) 0.0471(12) 0.0370(10) -0.0208(9) -0.0050(8) -0.0062(9)
C8 0.0421(11) 0.0368(11) 0.0329(10) -0.0088(9) -0.0128(8) 0.0052(9)
C9 0.0362(10) 0.0404(10) 0.0284(9) -0.0133(8) -0.0048(7) -0.0002(8)
C11 0.0311(8) 0.0278(8) 0.0246(8) -0.0094(7) -0.0042(6) -0.0064(7)
C12 0.0291(8) 0.0267(8) 0.0263(8) -0.0050(7) -0.0089(6) -0.0051(7)
C13 0.0255(8) 0.0259(8) 0.0299(8) -0.0074(7) -0.0053(6) -0.0025(6)
C14 0.0293(8) 0.0285(8) 0.0251(8) -0.0078(7) -0.0045(6) -0.0049(7)
C15 0.0295(8) 0.0264(8) 0.0261(8) -0.0053(7) -0.0074(6) -0.0029(7)
C16 0.0268(8) 0.0257(8) 0.0265(8) -0.0071(6) -0.0042(6) -0.0052(6)
C17 0.0393(11) 0.0282(9) 0.0387(10) -0.0091(8) -0.0046(8) -0.0039(8)
C18 0.0384(10) 0.0384(10) 0.0258(8) -0.0112(8) -0.0076(7) -0.0072(8)
C19 0.0333(9) 0.0282(9) 0.0313(9) -0.0097(7) -0.0051(7) -0.0019(7)

loop_
_atom_type_symbol
_atom_type_scat_dispersion_real
_atom_type_scat_dispersion_imag
_atom_type_scat_Cromer_Mann_a1
_atom_type_scat_Cromer_Mann_b1
_atom_type_scat_Cromer_Mann_a2
_atom_type_scat_Cromer_Mann_b2
_atom_type_scat_Cromer_Mann_a3
_atom_type_scat_Cromer_Mann_b3
_atom_type_scat_Cromer_Mann_a4
_atom_type_scat_Cromer_Mann_b4
_atom_type_scat_Cromer_Mann_c
_atom_type_scat_source
C 0.0033 0.0016 2.3100 20.8439 1.0200 10.2075 1.5886 0.5687 0.8650 51.6512 0.2156 'International Tables Vol C 4.2.6.8 and 6.1.1.4'
H 0.0000 0.0000 0.4930 10.5109 0.3229 26.1257 0.1402 3.1424 0.0408 57.7998 0.0030 'International Tables Vol C 4.2.6.8 and 6.1.1.4'
Br -0.2901 2.4595 17.1789 2.1723 5.2358 16.5796 5.6377 0.2609 3.9851 41.4328 2.9557 'International Tables Vol C 4.2.6.8 and 6.1.1.4'
O 0.0106 0.0060 3.0485 13.2771 2.2868 5.7011 1.5463 0.3239 0.8670 32.9089 0.2508 'International Tables Vol C 4.2.6.8 and 6.1.1.4'

loop_
_exptl_crystal_face_index_h
_exptl_crystal_face_index_k
_exptl_crystal_face_index_l
_exptl_crystal_face_perp_dist
0 1 1 0.050
0 -1 -1 0.040
1 0 1 0.230
0 -1 3 0.237
-2 -1 -2 0.075
1 0 -1 0.148
-1 0 1 0.130
0 0 -1 0.162

loop_
_geom_angle_atom_site_label_1
_geom_angle_atom_site_label_2
_geom_angle_atom_site_label_3
_geom_angle
_geom_angle_publ_flag
C2 O1 H11 114(2) no
C3 O2 C7 115.60(16) yes
C4 O3 C8 116.35(15) yes
C12 O11 H111 109(2) no
C13 O12 C17 115.72(16) yes
C14 O13 C18 116.46(15) yes
Br1 C1 C2 117.84(13) yes
Br1 C1 C6 121.43(14) yes
C2 C1 C6 120.72(16) yes
C1 C2 O1 120.32(17) yes
C1 C2 C3 119.24(15) yes
O1 C2 C3 120.45(16) yes
C2 C3 O2 116.42(15) yes
C2 C3 C4 120.45(16) yes
O2 C3 C4 123.03(17) yes
C3 C4 O3 115.86(16) yes
C3 C4 C5 119.73(17) yes
O3 C4 C5 124.41(16) yes
C4 C5 C6 120.44(16) yes
C4 C5 H51 121.2(15) no
C6 C5 H51 118.4(15) no
C5 C6 C1 119.41(16) yes
C5 C6 C9 117.30(16) yes
C1 C6 C9 123.29(17) yes
O2 C7 H71 108.9(19) no
O2 C7 H72 113.7(19) no
H71 C7 H72 102(3) no
O2 C7 H73 113(2) no
H71 C7 H73 118(3) no
H72 C7 H73 101(3) no
O3 C8 H81 103.3(18) no
O3 C8 H82 108.3(19) no
H81 C8 H82 113(3) no
O3 C8 H83 111.3(18) no
H81 C8 H83 109(2) no
H82 C8 H83 112(3) no
C6 C9 O4 124.35(19) yes
C6 C9 H91 119.1(16) no
O4 C9 H91 116.5(16) no
Br11 C11 C12 117.60(13) yes
Br11 C11 C16 121.95(13) yes
C12 C11 C16 120.44(16) yes
C11 C12 O11 120.90(16) yes
C11 C12 C13 119.22(15) yes
O11 C12 C13 119.87(16) yes
C12 C13 O12 116.24(15) yes
C12 C13 C14 120.66(16) yes
O12 C13 C14 123.02(16) yes
C13 C14 O13 116.03(16) yes
C13 C14 C15 119.29(17) yes
O13 C14 C15 124.67(16) yes
C14 C15 C16 120.77(16) yes
C14 C15 H151 120.3(14) no
C16 C15 H151 119.0(14) no
C11 C16 C15 119.60(16) yes
C11 C16 C19 122.89(17) yes
C15 C16 C19 117.50(16) yes
O12 C17 H171 106(2) no
O12 C17 H172 113.7(19) no
H171 C17 H172 109(3) no
O12 C17 H173 115(2) no
H171 C17 H173 105(3) no
H172 C17 H173 107(3) no
O13 C18 H181 103.7(16) no
O13 C18 H182 110.5(15) no
H181 C18 H182 112(2) no
O13 C18 H183 110.4(15) no
H181 C18 H183 107(2) no
H182 C18 H183 113(2) no
C16 C19 O14 124.26(18) yes
C16 C19 H191 117.0(14) no
O14 C19 H191 118.8(14) no

loop_
_geom_bond_atom_site_label_1
_geom_bond_atom_site_label_2
_geom_bond_distance
_geom_bond_publ_flag
Br1 C1 1.8977(18) yes
Br11 C11 1.9013(17) yes
O1 C2 1.355(2) yes
O1 H11 0.73(3) no
O2 C3 1.366(2) yes
O2 C7 1.436(3) yes
O3 C4 1.364(2) yes
O3 C8 1.432(2) yes
O4 C9 1.209(2) yes
O11 C12 1.357(2) yes
O11 H111 0.78(3) no
O12 C13 1.368(2) yes
O12 C17 1.441(3) yes
O13 C14 1.354(2) yes
O13 C18 1.432(2) yes
O14 C19 1.210(2) yes
C1 C2 1.391(3) yes
C1 C6 1.397(2) yes
C2 C3 1.395(3) yes
C3 C4 1.402(2) yes
C4 C5 1.382(3) yes
C5 C6 1.399(3) yes
C5 H51 0.89(2) no
C6 C9 1.473(3) yes
C7 H71 0.90(3) no
C7 H72 0.87(3) no
C7 H73 0.87(3) no
C8 H81 0.93(3) no
C8 H82 0.90(3) no
C8 H83 0.97(3) no
C9 H91 0.95(3) no
C11 C12 1.392(2) yes
C11 C16 1.398(2) yes
C12 C13 1.399(3) yes
C13 C14 1.400(2) yes
C14 C15 1.385(2) yes
C15 C16 1.394(2) yes
C15 H151 0.89(2) no
C16 C19 1.479(3) yes
C17 H171 0.82(3) no
C17 H172 0.91(3) no
C17 H173 0.87(3) no
C18 H181 0.96(3) no
C18 H182 0.99(3) no
C18 H183 0.98(3) no
C19 H191 0.97(3) no

loop_
_geom_contact_atom_site_label_1
_geom_contact_atom_site_label_2
_geom_contact_distance
_geom_contact_site_symmetry_2
_geom_contact_publ_flag
Br1 C18 3.515(2) 1_564 no
Br11 C8 3.487(2) 1_455 no
O1 O14 2.944(2) 1_564 no
O1 C15 3.448(2) 1_564 no
O1 C16 3.476(3) 2_766 no
O1 C15 3.509(2) 2_766 no
O1 C18 3.547(2) 1_564 no
O1 C19 3.563(3) 2_766 no
O1 O11 3.574(2) 2_666 no
O1 O12 3.579(3) 2_666 no
O2 O14 3.139(2) 1_564 no
O2 C14 3.561(3) 2_766 no
O3 C17 3.355(3) 2_766 no
O4 O11 3.017(2) 1_655 no
O4 O12 3.157(2) 1_655 no
O4 C17 3.352(3) 1_655 no
O4 C7 3.497(3) 2_766 no
O11 C5 3.439(2) 1_455 no
O11 C8 3.473(3) 1_455 no
O12 C7 3.361(3) 2_666 no
O13 C7 3.454(3) 1_456 no
O13 C16 3.506(2) 2_657 no
O13 C19 3.575(3) 2_657 no
O14 C7 3.526(4) 2_756 no
O14 C7 3.546(2) 1_546 no
C1 C11 3.554(3) 2_766 no
C2 C16 3.452(3) 2_766 no
C7 C19 3.434(4) 2_756 no
C11 C18 3.574(3) 2_657 no
C14 C15 3.555(3) 2_657 no
C17 C18 3.363(4) 2_667 no

loop_
_geom_hbond_atom_site_label_D
_geom_hbond_atom_site_label_H
_geom_hbond_atom_site_label_A
_geom_hbond_site_symmetry_A
_geom_hbond_angle_DHA
_geom_hbond_distance_DH
_geom_hbond_distance_HA
_geom_hbond_distance_DA
_geom_hbond_publ_flag
O1 H11 O2 . 112(3) 0.73(3) 2.33(2) 2.691(2) yes
O1 H11 O14 1_564 162(3) 0.73(3) 2.24(2) 2.944(3) yes
O11 H111 O12 . 117(2) 0.78(3) 2.24(3) 2.681(2) yes
O11 H111 O4 1_455 152(3) 0.78(3) 2.30(2) 3.017(3) yes

loop_
_geom_torsion_atom_site_label_1
_geom_torsion_atom_site_label_2
_geom_torsion_atom_site_label_3
_geom_torsion_atom_site_label_4
_geom_torsion
_geom_torsion_publ_flag
Br1 C1 C2 O1 -0.4(3) no
Br1 C1 C2 C3 179.3(1) no
Br1 C1 C6 C5 -179.8(1) no
Br1 C1 C6 C9 -0.3(3) no
Br11 C11 C12 O11 -1.8(3) no
Br11 C11 C12 C13 178.0(1) no
Br11 C11 C16 C15 -178.7(1) no
Br11 C11 C16 C19 0.2(3) no
O1 C2 C1 C6 -179.5(2) no
O1 C2 C3 O2 3.9(3) no
O1 C2 C3 C4 -179.5(2) no
O2 C3 C2 C1 -175.8(2) no
O2 C3 C4 O3 -4.9(3) no
O2 C3 C4 C5 175.2(2) no
O3 C4 C3 C2 178.8(2) no
O3 C4 C5 C6 -179.4(2) no
O4 C9 C6 C1 179.4(2) no
O4 C9 C6 C5 -1.1(3) no
O11 C12 C11 C16 179.0(2) no
O11 C12 C13 O12 3.6(3) no
O11 C12 C13 C14 -179.6(2) no
O12 C13 C12 C11 -176.2(2) no
O12 C13 C14 O13 -1.4(3) no
O12 C13 C14 C15 177.4(2) no
O13 C14 C13 C12 -177.9(2) no
O13 C14 C15 C16 177.1(2) no
O14 C19 C16 C11 -177.2(2) no
O14 C19 C16 C15 1.7(3) no
C1 C2 C3 C4 0.8(3) no
C1 C6 C5 C4 0.4(3) no
C2 C1 C6 C5 -0.7(3) no
C2 C1 C6 C9 178.8(2) no
C2 C3 O2 C7 -116.9(2) no
C2 C3 C4 C5 -1.1(3) no
C3 C2 C1 C6 0.1(3) no
C3 C4 O3 C8 176.0(2) no
C3 C4 C5 C6 0.6(3) no
C4 C3 O2 C7 66.6(2) no
C4 C5 C6 C9 -179.2(2) no
C5 C4 O3 C8 -4.1(3) no
C11 C12 C13 C14 0.5(3) no
C11 C16 C15 C14 1.0(3) no
C12 C11 C16 C15 0.4(3) no
C12 C11 C16 C19 179.3(2) no
C12 C13 O12 C17 -119.2(2) no
C12 C13 C14 C15 0.9(3) no
C13 C12 C11 C16 -1.2(3) no
C13 C14 O13 C18 -176.3(2) no
C13 C14 C15 C16 -1.6(3) no
C14 C13 O12 C17 64.1(2) no
C14 C15 C16 C19 -178.0(2) no
C15 C14 O13 C18 5.0(3) no
